data_4300047
loop_
_publ_author_name
'Vadim Yu. Kukushkin'
'Tatyana B. Pakhomova'
'Nadezhda A. Bokach'
'Gabriele Wagner'
'Maxim L. Kuznetsov'
'Markus Galanski'
'Armando J. L. Pombeiro'

_publ_section_title
;
Iminoacylation. 3. Formation of Platinum(IV)-Based Metallaligands Due to
Facile One-End Addition of vic-Dioximes to Coordinated Organonitriles1-3
;
_journal_name_full 'Inorganic Chemistry'
_journal_page_first 216
_journal_page_last 225
_journal_paper_doi 10.1021/ic990552m
_journal_volume 39
_journal_year 2000
_chemical_formula_sum 'C32 H44 Cl8 N12 O8 Pt2'
_chemical_formula_weight 1398.56
_space_group_IT_number 14
_symmetry_cell_setting monoclinic
_symmetry_Int_Tables_number 14
_symmetry_space_group_name_Hall '-P 2ybc'
_symmetry_space_group_name_H-M 'P 1 21/c 1'
_audit_creation_method SHELXL-97
_cell_angle_alpha 90.000
_cell_angle_beta 94.460
_cell_angle_gamma 90.000
_cell_formula_units_Z 4
_cell_length_a 10.290
_cell_length_b 18.153
_cell_length_c 13.059
_cell_measurement_radiation MoK\a
_cell_measurement_temperature 293
_cell_measurement_wavelength .71069
_cell_volume 2431.961
_computing_molecular_graphics 'SIR97(Cascarano al.,Acta Cryst.,1996,A52,C-79)'
_computing_publication_material 'SIR97(Cascarano al.,Acta Cryst.,1996,A52,C-79)'
_computing_structure_refinement 'SIR97(Cascarano al.,Acta Cryst.,1996,A52,C-79)'
_computing_structure_solution 'SIR97(Cascarano al.,Acta Cryst.,1996,A52,C-79)'
_diffrn_ambient_temperature 293
_diffrn_radiation_monochromator graphite
_diffrn_radiation_source 'X-ray tube'
_diffrn_radiation_type MoK\a
_diffrn_radiation_wavelength .71069
_diffrn_reflns_limit_h_max 13
_diffrn_reflns_limit_h_min 0
_diffrn_reflns_limit_k_max 25
_diffrn_reflns_limit_k_min 0
_diffrn_reflns_limit_l_max 18
_diffrn_reflns_limit_l_min -18
_exptl_absorpt_coefficient_mu 13.085
_exptl_crystal_density_diffrn 3.777
_exptl_crystal_F_000 2664
_refine_ls_extinction_method none
_refine_ls_goodness_of_fit_all 6.919
_refine_ls_goodness_of_fit_obs 6.919
_refine_ls_hydrogen_treatment constr
_refine_ls_matrix_type Full
_refine_ls_number_parameters 280
_refine_ls_number_reflns 2699
_refine_ls_R_factor_all .058
_refine_ls_R_factor_obs .058
_refine_ls_shift/esd_max .019
_refine_ls_shift/esd_mean .001
_refine_ls_structure_factor_coef F
_refine_ls_weighting_details W=1.0
_refine_ls_weighting_scheme calc
_refine_ls_wR_factor_all .078
_refine_ls_wR_factor_obs .078
_reflns_limit_h_max 13
_reflns_limit_h_min 0
_reflns_limit_k_max 25
_reflns_limit_k_min 0
_reflns_limit_l_max 18
_reflns_limit_l_min -18
_reflns_number_observed 2699
_reflns_number_total 3345
_reflns_observed_criterion ' F >4.0 sigma(F) '
_cod_depositor_comments
;
The following automatic conversions were performed:

'_refine_ls_weighting_scheme' value 'W=1.0' was changed to 'calc'.
New tag '_refine_ls_weighting_details' was created. The value of the
new tag was set to 'W=1.0'.

Automatic conversion script
Id: cif_fix_values 3143 2015-03-26 13:38:13Z robertas 
;
_cod_original_formula_sum H44C32N12O8Cl8Pt2
_cod_database_code 4300047

loop_
_symmetry_equiv_pos_as_xyz
+x,+y,+z
-x,1/2+y,1/2-z
-x,-y,-z
x,1/2-y,1/2+z

loop_
_atom_site_aniso_label
_atom_site_aniso_U_11
_atom_site_aniso_U_12
_atom_site_aniso_U_13
_atom_site_aniso_U_22
_atom_site_aniso_U_23
_atom_site_aniso_U_33
Pt(1) 0.0367(4) -0.0066(5) 0.0036(3) 0.0369(4) -0.0067(5) 0.0358(4)
Cl(2) 0.054(4) -0.007(3) 0.013(3) 0.057(4) -0.021(3) 0.061(4)
Cl(3) 0.053(4) -0.014(3) 0.018(3) 0.053(4) 0.002(3) 0.066(4)
Cl(4) 0.062(4) -0.009(3) 0.015(3) 0.055(4) 0.009(3) 0.056(4)
Cl(5) 0.050(3) 0.002(3) -0.008(2) 0.063(4) -0.004(3) 0.053(3)
O(11) 0.05(1) -0.003(7) -0.010(8) 0.047(9) -0.016(7) 0.043(9)
O(12) 0.08(1) -0.009(7) -0.004(8) 0.031(8) -0.002(6) 0.042(9)
O(17) 0.09(1) -0.008(9) 0.00(1) 0.05(1) 0.006(8) 0.05(1)
O(29) 0.07(1) -0.05(1) 0.01(1) 0.07(1) -0.03(1) 0.10(2)
N(7) 0.05(1) 0.000(9) -0.007(8) 0.033(9) -0.002(8) 0.041(9)
N(18) 0.06(1) 0.000(9) -0.012(9) 0.04(1) -0.003(8) 0.04(1)
N(20) 0.06(1) 0.00(1) -0.00(1) 0.05(1) -0.000(9) 0.04(1)
N(21) 0.08(2) -0.03(1) 0.01(1) 0.04(1) -0.01(1) 0.07(1)
N(26) 0.05(1) 0.015(9) 0.02(1) 0.04(1) -0.00(1) 0.07(1)
N(55) 0.05(1) 0.01(1) 0.02(1) 0.05(1) -0.004(9) 0.05(1)
C(9) 0.04(1) -0.01(1) -0.00(1) 0.04(1) -0.00(1) 0.04(1)
C(13) 0.04(1) -0.004(8) -0.01(1) 0.018(9) 0.001(8) 0.05(1)
C(14) 0.03(1) -0.014(9) -0.003(8) 0.04(1) -0.007(8) 0.018(8)
C(16) 0.05(1) -0.01(1) 0.01(1) 0.04(1) -0.010(9) 0.04(1)
C(22) 0.06(2) -0.01(2) 0.00(1) 0.10(2) 0.01(1) 0.04(1)
C(23) 0.04(1) -0.004(9) -0.01(1) 0.04(1) 0.005(9) 0.04(1)
C(25) 0.04(1) -0.02(1) 0.01(1) 0.05(1) -0.02(1) 0.05(1)
C(27) 0.06(2) 0.01(1) 0.03(1) 0.06(2) -0.02(1) 0.07(2)
C(32) 0.06(2) 0.03(1) 0.01(2) 0.08(2) -0.01(2) 0.07(2)
C(34) 0.09(2) -0.04(1) 0.02(1) 0.06(2) -0.00(1) 0.04(1)
C(37) 0.04(2) -0.01(1) 0.02(1) 0.09(2) -0.02(1) 0.04(1)
C(40) 0.06(2) 0.00(2) 0.00(1) 0.09(2) -0.02(1) 0.04(1)
C(42) 0.08(2) -0.02(1) 0.01(1) 0.04(1) -0.00(1) 0.03(1)
C(47) 0.15(4) -0.02(2) -0.01(2) 0.11(3) -0.01(1) 0.03(1)
C(50) 0.07(2) -0.01(2) 0.02(2) 0.08(2) -0.05(2) 0.08(2)
C(54) 0.06(2) 0.04(1) 0.00(2) 0.06(2) 0.00(1) 0.08(2)

loop_
_atom_site_label
_atom_site_fract_x
_atom_site_fract_y
_atom_site_fract_z
_atom_site_occupancy
_atom_site_U_iso_or_equiv
_atom_site_thermal_displace_type
Pt(1) 0.6738(1) 0.23898(4) -0.1160(1) 1.000 0.0364(2) uani
Cl(2) 0.7701(7) 0.1483(4) -0.2081(5) 1.000 0.057(2) uani
Cl(3) 0.5621(7) 0.1505(3) -0.0306(5) 1.000 0.057(2) uani
Cl(4) 0.7894(7) 0.3293(3) -0.1950(5) 1.000 0.057(2) uani
Cl(5) 0.5028(6) 0.2455(4) -0.2438(4) 1.000 0.056(2) uani
O(11) 0.484(1) 0.4022(8) 0.062(1) 1.000 0.047(5) uani
O(12) 0.995(2) 0.2188(7) 0.117(1) 1.000 0.050(6) uani
O(17) 1.153(2) 0.5006(9) 0.077(1) 1.000 0.064(7) uani
O(29) 0.910(2) 0.578(1) 0.157(2) 1.000 0.081(8) uani
N(7) 0.828(2) 0.241(1) -0.007(1) 1.000 0.041(5) uani
N(18) 0.609(2) 0.4417(9) 0.079(1) 1.000 0.045(6) uani
N(20) 1.017(2) 0.297(1) 0.106(1) 1.000 0.051(7) uani
N(21) 0.803(2) 0.533(1) 0.125(2) 1.000 0.063(8) uani
N(26) 1.130(2) 0.423(1) 0.085(2) 1.000 0.053(7) uani
N(55) 0.607(2) 0.324(1) -0.034(1) 1.000 0.049(7) uani
C(9) 1.116(2) 0.403(1) 0.175(2) 1.000 0.041(7) uani
C(13) 0.501(2) 0.342(1) 0.003(2) 1.000 0.035(6) uani
C(14) 0.601(2) 0.482(1) 0.159(1) 1.000 0.031(6) uani
C(16) 0.894(2) 0.195(1) 0.053(2) 1.000 0.042(7) uani
C(22) 1.130(3) 0.282(2) 0.281(2) 1.000 0.07(1) uani
C(23) 1.085(2) 0.322(1) 0.184(2) 1.000 0.039(7) uani
C(25) 0.375(2) 0.300(1) -0.013(2) 1.000 0.049(8) uani
C(27) 0.497(3) 0.541(1) 0.308(2) 1.000 0.06(1) uani
C(32) 0.633(3) 0.546(2) 0.364(2) 1.000 0.07(1) uani
C(34) 0.872(3) 0.114(1) 0.055(2) 1.000 0.06(1) uani
C(37) 0.485(2) 0.484(1) 0.221(2) 1.000 0.06(1) uani
C(40) 1.129(3) 0.448(2) 0.271(2) 1.000 0.06(1) uani
C(42) 0.712(3) 0.529(1) 0.188(2) 1.000 0.052(9) uani
C(47) 1.196(4) 0.403(2) 0.362(2) 1.000 0.10(2) uani
C(50) 0.728(3) 0.571(2) 0.288(2) 1.000 0.08(1) uani
C(54) 1.132(3) 0.333(1) 0.376(2) 1.000 0.07(1) uani
H(1) 1.073(3) 0.242(2) 0.290(2) 1.000 0.061 uiso
H(2) 1.217(3) 0.265(2) 0.276(2) 1.000 0.061 uiso
H(3) 1.043(3) 0.344(1) 0.386(2) 1.000 0.059 uiso
H(4) 1.170(3) 0.307(1) 0.435(2) 1.000 0.059 uiso
H(5) 1.284(4) 0.393(2) 0.346(2) 1.000 0.084 uiso
H(6) 1.197(4) 0.431(2) 0.424(2) 1.000 0.084 uiso
H(7) 1.180(3) 0.491(2) 0.259(2) 1.000 0.062 uiso
H(8) 1.045(3) 0.462(2) 0.289(2) 1.000 0.062 uiso
H(9) 0.713(3) 0.622(2) 0.274(2) 1.000 0.071 uiso
H(10) 0.816(3) 0.564(2) 0.318(2) 1.000 0.071 uiso
H(11) 0.632(3) 0.579(2) 0.421(2) 1.000 0.067 uiso
H(12) 0.658(3) 0.498(2) 0.389(2) 1.000 0.067 uiso
H(13) 0.434(3) 0.531(1) 0.356(2) 1.000 0.065 uiso
H(14) 0.479(3) 0.588(1) 0.277(2) 1.000 0.065 uiso
H(15) 0.408(2) 0.494(1) 0.177(2) 1.000 0.053 uiso
H(16) 0.477(2) 0.436(1) 0.252(2) 1.000 0.053 uiso
H(17) 0.933(3) 0.092(1) 0.105(2) 1.000 0.059 uiso
H(18) 0.785(3) 0.105(1) 0.072(2) 1.000 0.059 uiso
H(19) 0.884(3) 0.094(1) -0.012(2) 1.000 0.059 uiso
H(20) 0.309(2) 0.324(1) 0.023(2) 1.000 0.046 uiso
H(21) 0.349(2) 0.296(1) -0.084(2) 1.000 0.046 uiso
H(22) 0.389(2) 0.251(1) 0.015(2) 1.000 0.046 uiso

loop_
_atom_type_symbol
_atom_type_number_in_cell
_atom_type_description
_atom_type_scat_dispersion_real
_atom_type_scat_dispersion_imag
_atom_type_scat_source
'h ' 160 'Hydrogen    ' .0000 .0000 ' Int. Tab. C, 4.2.6.8, 6.1.1.4'
'c ' 124 'Carbon      ' .0020 .0020 ' Int. Tab. C, 4.2.6.8, 6.1.1.4'
'n ' 48 'Nitrogen    ' .0040 .0030 ' Int. Tab. C, 4.2.6.8, 6.1.1.4'
'o ' 32 'Oxygen      ' .0080 .0060 ' Int. Tab. C, 4.2.6.8, 6.1.1.4'
cl 32 'Chlorine    ' .1320 .1590 ' Int. Tab. C, 4.2.6.8, 6.1.1.4'
pt 8 'Platinum    ' -2.3520 8.3880 ' Int. Tab. C, 4.2.6.8, 6.1.1.4'

loop_
_geom_angle_atom_site_label_1
_geom_angle_atom_site_label_2
_geom_angle_atom_site_label_3
_geom_angle
_geom_angle_site_symmetry_1
_geom_angle_site_symmetry_2
_geom_angle_site_symmetry_3
_geom_angle_publ_flag
Cl(4) Pt(1) Cl(2) 90.9(2) . . . yes
Cl(3) Pt(1) Cl(2) 90.3(2) . . . yes
Cl(3) Pt(1) Cl(4) 177.6(2) . . . yes
Cl(5) Pt(1) Cl(2) 89.6(2) . . . yes
Cl(5) Pt(1) Cl(4) 91.8(2) . . . yes
Cl(5) Pt(1) Cl(3) 90.3(2) . . . yes
N(55) Pt(1) Cl(2) 174.0(6) . . . yes
N(55) Pt(1) Cl(4) 84.3(6) . . . yes
N(55) Pt(1) Cl(3) 94.3(6) . . . yes
N(55) Pt(1) Cl(5) 94.2(6) . . . yes
N(7) Pt(1) Cl(2) 92.0(5) . . . yes
N(7) Pt(1) Cl(4) 84.0(5) . . . yes
N(7) Pt(1) Cl(3) 93.9(5) . . . yes
N(7) Pt(1) Cl(5) 175.5(5) . . . yes
N(7) Pt(1) N(55) 83.9(8) . . . yes
C(13) O(11) N(18) 108(1) . . . yes
N(20) O(12) C(16) 111(1) . . . yes
C(16) N(7) Pt(1) 138(1) . . . yes
C(14) N(18) O(11) 106(1) . . . yes
O(12) N(20) C(23) 111(1) . . . yes
O(29) N(21) C(42) 115(2) . . . yes
O(17) N(26) C(9) 112(1) . . . yes
Pt(1) N(55) C(13) 136(1) . . . yes
N(26) C(9) C(40) 129(2) . . . yes
C(23) C(9) C(40) 117(1) . . . yes
C(23) C(9) N(26) 113(1) . . . yes
O(11) C(13) N(55) 124(1) . . . yes
C(25) C(13) N(55) 125(1) . . . yes
C(25) C(13) O(11) 109(1) . . . yes
C(42) C(14) C(37) 119(1) . . . yes
N(18) C(14) C(37) 124(1) . . . yes
N(18) C(14) C(42) 116(1) . . . yes
N(7) C(16) O(12) 120(1) . . . yes
C(34) C(16) O(12) 114(1) . . . yes
C(34) C(16) N(7) 125(2) . . . yes
H(2) C(22) H(1) 109(3) . . . yes
C(23) C(22) H(1) 108(2) . . . yes
C(23) C(22) H(2) 109(2) . . . yes
C(54) C(22) H(1) 109(2) . . . yes
C(54) C(22) H(2) 108(2) . . . yes
C(54) C(22) C(23) 112(2) . . . yes
N(20) C(23) C(9) 113(1) . . . yes
C(22) C(23) C(9) 119(1) . . . yes
C(22) C(23) N(20) 127(2) . . . yes
C(13) C(25) H(22) 108(2) . . . yes
H(20) C(25) H(22) 109(2) . . . yes
H(20) C(25) C(13) 110(2) . . . yes
H(21) C(25) H(22) 109(2) . . . yes
H(21) C(25) C(13) 109(2) . . . yes
H(21) C(25) H(20) 109(2) . . . yes
H(13) C(27) C(37) 108(2) . . . yes
C(32) C(27) C(37) 114(2) . . . yes
C(32) C(27) H(13) 109(3) . . . yes
H(14) C(27) C(37) 107(2) . . . yes
H(14) C(27) H(13) 109(3) . . . yes
H(14) C(27) C(32) 107(2) . . . yes
C(50) C(32) H(11) 111(3) . . . yes
C(27) C(32) H(11) 109(2) . . . yes
C(27) C(32) C(50) 108(2) . . . yes
H(12) C(32) H(11) 109(3) . . . yes
H(12) C(32) C(50) 109(2) . . . yes
H(12) C(32) C(27) 108(2) . . . yes
H(19) C(34) H(18) 109(3) . . . yes
C(16) C(34) H(18) 109(2) . . . yes
C(16) C(34) H(19) 109(2) . . . yes
H(17) C(34) H(18) 109(3) . . . yes
H(17) C(34) H(19) 109(3) . . . yes
H(17) C(34) C(16) 109(2) . . . yes
H(16) C(37) C(27) 108(2) . . . yes
H(15) C(37) C(27) 109(2) . . . yes
H(15) C(37) H(16) 109(3) . . . yes
C(14) C(37) C(27) 112(2) . . . yes
C(14) C(37) H(16) 108(2) . . . yes
C(14) C(37) H(15) 109(2) . . . yes
C(47) C(40) C(9) 111(2) . . . yes
H(8) C(40) C(9) 109(2) . . . yes
H(8) C(40) C(47) 107(2) . . . yes
H(7) C(40) C(9) 109(2) . . . yes
H(7) C(40) C(47) 109(3) . . . yes
H(7) C(40) H(8) 109(3) . . . yes
C(50) C(42) C(14) 124(2) . . . yes
N(21) C(42) C(14) 117(1) . . . yes
N(21) C(42) C(50) 118(2) . . . yes
C(40) C(47) H(5) 108(2) . . . yes
C(54) C(47) H(5) 106(3) . . . yes
C(54) C(47) C(40) 112(2) . . . yes
H(6) C(47) H(5) 109(4) . . . yes
H(6) C(47) C(40) 111(3) . . . yes
H(6) C(47) C(54) 109(3) . . . yes
H(9) C(50) H(10) 109(3) . . . yes
C(42) C(50) H(10) 109(3) . . . yes
C(42) C(50) H(9) 108(3) . . . yes
C(32) C(50) H(10) 109(3) . . . yes
C(32) C(50) H(9) 108(3) . . . yes
C(32) C(50) C(42) 112(2) . . . yes
H(4) C(54) C(22) 109(2) . . . yes
H(3) C(54) C(22) 107(2) . . . yes
H(3) C(54) H(4) 109(3) . . . yes
C(47) C(54) C(22) 113(2) . . . yes
C(47) C(54) H(4) 111(3) . . . yes
C(47) C(54) H(3) 105(3) . . . yes

loop_
_geom_bond_atom_site_label_1
_geom_bond_atom_site_label_2
_geom_bond_distance
_geom_bond_site_symmetry_1
_geom_bond_site_symmetry_2
_geom_bond_publ_flag
Pt(1) Cl(2) 2.307(7) . . yes
Pt(1) Cl(3) 2.312(7) . . yes
Pt(1) Cl(4) 2.314(7) . . yes
Pt(1) Cl(5) 2.332(6) . . yes
Pt(1) N(7) 2.05(2) . . yes
Pt(1) N(55) 2.03(2) . . yes
O(11) N(18) 1.48(2) . . yes
O(11) C(13) 1.36(2) . . yes
O(12) N(20) 1.44(2) . . yes
O(12) C(16) 1.35(3) . . yes
O(17) N(26) 1.44(2) . . yes
O(29) N(21) 1.40(3) . . yes
N(7) C(16) 1.30(3) . . yes
N(18) C(14) 1.28(2) . . yes
N(20) C(23) 1.28(3) . . yes
N(21) C(42) 1.30(3) . . yes
N(26) C(9) 1.25(3) . . yes
N(55) C(13) 1.26(3) . . yes
C(9) C(23) 1.51(3) . . yes
C(9) C(40) 1.48(3) . . yes
C(13) C(25) 1.51(3) . . yes
C(14) C(37) 1.50(3) . . yes
C(14) C(42) 1.45(3) . . yes
C(16) C(34) 1.48(3) . . yes
C(22) C(23) 1.50(3) . . yes
C(22) C(54) 1.53(4) . . yes
C(22) H(1) 0.96(4) . . yes
C(22) H(2) 0.96(4) . . yes
C(25) H(20) 0.96(3) . . yes
C(25) H(21) 0.96(3) . . yes
C(25) H(22) 0.96(3) . . yes
C(27) C(32) 1.53(4) . . yes
C(27) C(37) 1.53(4) . . yes
C(27) H(13) 0.96(4) . . yes
C(27) H(14) 0.96(4) . . yes
C(32) C(50) 1.52(4) . . yes
C(32) H(11) 0.96(4) . . yes
C(32) H(12) 0.96(4) . . yes
C(34) H(17) 0.96(4) . . yes
C(34) H(18) 0.96(4) . . yes
C(34) H(19) 0.96(3) . . yes
C(37) H(15) 0.96(4) . . yes
C(37) H(16) 0.96(4) . . yes
C(40) C(47) 1.55(4) . . yes
C(40) H(7) 0.96(4) . . yes
C(40) H(8) 0.96(4) . . yes
C(42) C(50) 1.51(4) . . yes
C(47) C(54) 1.46(4) . . yes
C(47) H(5) 0.96(5) . . yes
C(47) H(6) 0.96(4) . . yes
C(50) H(9) 0.96(4) . . yes
C(50) H(10) 0.96(4) . . yes
C(54) H(3) 0.96(4) . . yes
C(54) H(4) 0.96(4) . . yes
